data_2234678
loop_
_publ_author_name
'Shi, Fengjuan'
'Deng, Jiguang'
'Dai, Hongxing'

_publ_section_title
;
 Poly[[dodecaaquabis(\m~3~-pyridine-2,6-dicarboxylato)tetrakis(\m~2~-pyridine-2,6-dicarboxylato)tricalciumdieuropium(III)]
 10.5-hydrate]
;
_journal_coeditor_code HY2534
_journal_issue 5
_journal_name_full 'Acta Crystallographica Section E'
_journal_page_first m685
_journal_page_last m686
_journal_paper_doi 10.1107/S1600536812018028
_journal_volume 68
_journal_year 2012
_chemical_formula_iupac '[Ca3 Eu2 (C7 H3 N O4)6 (H2 O)12], 10.5H2 O'
_chemical_formula_moiety 'C42 H63 Ca3 Eu2 N6 O46.50'
_chemical_formula_sum 'C42 H63 Ca3 Eu2 N6 O46.5'
_chemical_formula_weight 1820.14
_chemical_name_systematic
;
Poly[[dodecaaquabis(\m~3~-pyridine-2,6-dicarboxylato)tetrakis(\m~2~-pyridine-
2,6-dicarboxylato)tricalciumdieuropium(III)] 10.5-hydrate]
;
_space_group_IT_number 13
_symmetry_cell_setting monoclinic
_symmetry_space_group_name_Hall '-P 2yc'
_symmetry_space_group_name_H-M 'P 1 2/c 1'
_atom_sites_solution_hydrogens geom
_atom_sites_solution_primary direct
_atom_sites_solution_secondary difmap
_cell_angle_alpha 90.00
_cell_angle_beta 107.685(4)
_cell_angle_gamma 90.00
_cell_formula_units_Z 2
_cell_length_a 16.070(4)
_cell_length_b 9.471(2)
_cell_length_c 23.540(6)
_cell_measurement_reflns_used 11834
_cell_measurement_temperature 113(2)
_cell_measurement_theta_max 27.9
_cell_measurement_theta_min 1.3
_cell_volume 3413.4(14)
_computing_cell_refinement 'CrystalClear (Rigaku/MSC, 2009)'
_computing_data_collection 'CrystalClear (Rigaku/MSC, 2009)'
_computing_data_reduction 'CrystalClear (Rigaku/MSC, 2009)'
_computing_molecular_graphics 'XP in SHELXTL (Sheldrick, 2008)'
_computing_publication_material 'SHELXTL (Sheldrick, 2008)'
_computing_structure_refinement 'SHELXL97 (Sheldrick, 2008)'
_computing_structure_solution 'SHELXS97 (Sheldrick, 2008)'
_diffrn_ambient_temperature 113(2)
_diffrn_detector_area_resol_mean 14.22
_diffrn_measured_fraction_theta_full 0.999
_diffrn_measured_fraction_theta_max 0.999
_diffrn_measurement_device_type 'Rigaku Saturn724 CCD'
_diffrn_measurement_method '\w and \f scans'
_diffrn_radiation_monochromator multilayer
_diffrn_radiation_source 'rotating anode'
_diffrn_radiation_type MoK\a
_diffrn_radiation_wavelength 0.71073
_diffrn_reflns_av_R_equivalents 0.0539
_diffrn_reflns_av_sigmaI/netI 0.0481
_diffrn_reflns_limit_h_max 19
_diffrn_reflns_limit_h_min -18
_diffrn_reflns_limit_k_max 11
_diffrn_reflns_limit_k_min -10
_diffrn_reflns_limit_l_max 28
_diffrn_reflns_limit_l_min -28
_diffrn_reflns_number 27531
_diffrn_reflns_theta_full 25.02
_diffrn_reflns_theta_max 25.02
_diffrn_reflns_theta_min 1.33
_exptl_absorpt_coefficient_mu 2.157
_exptl_absorpt_correction_T_max 0.7241
_exptl_absorpt_correction_T_min 0.6722
_exptl_absorpt_correction_type multi-scan
_exptl_absorpt_process_details '(CrystalClear; Rigaku/MSC, 2009)'
_exptl_crystal_colour Colorless
_exptl_crystal_density_diffrn 1.771
_exptl_crystal_density_method 'not measured'
_exptl_crystal_description Prism
_exptl_crystal_F_000 1830
_exptl_crystal_size_max 0.20
_exptl_crystal_size_mid 0.19
_exptl_crystal_size_min 0.16
_refine_diff_density_max 1.313
_refine_diff_density_min -1.285
_refine_ls_extinction_method none
_refine_ls_goodness_of_fit_ref 1.140
_refine_ls_hydrogen_treatment mixed
_refine_ls_matrix_type full
_refine_ls_number_parameters 531
_refine_ls_number_reflns 6015
_refine_ls_number_restraints 30
_refine_ls_restrained_S_all 1.137
_refine_ls_R_factor_all 0.0515
_refine_ls_R_factor_gt 0.0424
_refine_ls_shift/su_max 0.002
_refine_ls_shift/su_mean 0.000
_refine_ls_structure_factor_coef Fsqd
_refine_ls_weighting_details 'calc w=1/[\s^2^(Fo^2^)+(0.0212P)^2^+16.8621P] where P=(Fo^2^+2Fc^2^)/3'
_refine_ls_weighting_scheme calc
_refine_ls_wR_factor_gt 0.0903
_refine_ls_wR_factor_ref 0.0937
_reflns_number_gt 4964
_reflns_number_total 6015
_reflns_threshold_expression I>2\s(I)
_cod_data_source_file hy2534.cif
_cod_data_source_block I
_cod_original_cell_volume 3413.5(14)
_cod_original_sg_symbol_H-M 'P 2/c'
_cod_original_formula_sum 'C42 H63 Ca3 Eu2 N6 O46.50'
_cod_database_code 2234678
_cod_database_fobs_code 2234678

loop_
_symmetry_equiv_pos_as_xyz
'x, y, z'
'-x, y, -z+1/2'
'-x, -y, -z'
'x, -y, z-1/2'

loop_
_atom_site_type_symbol
_atom_site_label
_atom_site_fract_x
_atom_site_fract_y
_atom_site_fract_z
_atom_site_U_iso_or_equiv
_atom_site_adp_type
_atom_site_calc_flag
_atom_site_refinement_flags
_atom_site_occupancy
_atom_site_symmetry_multiplicity
_atom_site_disorder_assembly
_atom_site_disorder_group
Eu Eu1 0.296251(16) 0.50554(3) 0.097315(11) 0.00952(9) Uani d . 1 1 . .
Ca Ca1 0.5000 0.0000 0.0000 0.0113(3) Uani d S 1 2 . .
Ca Ca2 0.5000 1.00350(17) 0.2500 0.0138(3) Uani d S 1 2 . .
Ca Ca3 0.0000 0.0000 0.0000 0.0198(4) Uani d S 1 2 . .
O O1 0.3736(2) 0.3233(4) 0.16621(16) 0.0151(8) Uani d . 1 1 . .
O O2 0.4013(3) 0.2000(4) 0.25127(16) 0.0182(9) Uani d . 1 1 . .
O O3 0.1929(2) 0.6789(4) 0.11297(16) 0.0174(9) Uani d . 1 1 . .
O O4 0.1130(3) 0.7722(5) 0.16683(18) 0.0282(11) Uani d . 1 1 . .
O O5 0.3886(2) 0.6872(4) 0.15705(16) 0.0149(8) Uani d . 1 1 . .
O O6 0.5155(2) 0.8058(4) 0.18919(16) 0.0158(9) Uani d . 1 1 . .
O O7 0.3344(2) 0.3313(4) 0.03339(16) 0.0140(8) Uani d . 1 1 . .
O O8 0.4335(2) 0.2095(4) 0.00428(16) 0.0169(9) Uani d . 1 1 . .
O O9 0.2999(2) 0.6871(4) 0.02212(16) 0.0162(9) Uani d . 1 1 . .
O O10 0.2495(3) 0.7858(4) -0.06830(18) 0.0243(10) Uani d . 1 1 . .
O O11 0.1823(2) 0.3273(4) 0.08688(16) 0.0159(9) Uani d . 1 1 . .
O O12 0.0604(3) 0.2142(4) 0.03527(18) 0.0205(9) Uani d . 1 1 . .
O O13 0.6116(2) 0.0662(4) 0.08852(17) 0.0185(9) Uani d D 1 1 . .
H H13A 0.647(2) 0.113(5) 0.075(2) 0.022 Uiso d D 1 1 . .
H H13B 0.639(3) 0.012(5) 0.1167(18) 0.022 Uiso d D 1 1 . .
O O14 0.4145(3) -0.0939(4) 0.05348(17) 0.0222(10) Uani d D 1 1 . .
H H14A 0.419(4) -0.043(5) 0.0840(16) 0.027 Uiso d D 1 1 . .
H H14B 0.380(3) -0.162(4) 0.052(2) 0.027 Uiso d D 1 1 . .
O O15 0.3478(3) 0.9194(4) 0.21233(17) 0.0204(9) Uani d D 1 1 . .
H H15A 0.306(3) 0.974(5) 0.194(2) 0.025 Uiso d D 1 1 . .
H H15B 0.354(4) 0.854(4) 0.1894(18) 0.025 Uiso d D 1 1 . .
O O16 0.4648(3) 1.0983(4) 0.14661(18) 0.0165(9) Uani d . 1 1 . .
H H16A 0.504(4) 1.121(7) 0.135(3) 0.020 Uiso d . 1 1 . .
H H16B 0.437(4) 1.172(7) 0.148(3) 0.020 Uiso d . 1 1 . .
O O17 0.1405(3) -0.0914(5) 0.0396(2) 0.0314(11) Uani d D 1 1 . .
H H17A 0.164(3) -0.161(4) 0.061(3) 0.038 Uiso d D 1 1 . .
H H17B 0.179(3) -0.033(5) 0.036(3) 0.038 Uiso d D 1 1 . .
O O18 -0.0140(3) -0.0554(5) 0.0933(2) 0.0391(12) Uani d D 1 1 . .
H H18A -0.0678(13) -0.048(7) 0.090(3) 0.047 Uiso d D 1 1 . .
H H18B 0.011(3) -0.118(6) 0.118(3) 0.047 Uiso d D 1 1 . .
N N1 0.2624(3) 0.4885(5) 0.19488(18) 0.0125(9) Uani d . 1 1 . .
N N2 0.4526(3) 0.5088(4) 0.09633(18) 0.0106(9) Uani d . 1 1 . .
N N3 0.1693(3) 0.5085(5) 0.00041(19) 0.0132(9) Uani d . 1 1 . .
C C1 0.3627(4) 0.2941(6) 0.2164(2) 0.0140(12) Uani d . 1 1 . .
C C2 0.2960(4) 0.3823(6) 0.2330(2) 0.0158(12) Uani d . 1 1 . .
C C3 0.2680(4) 0.3533(7) 0.2820(2) 0.0227(14) Uani d . 1 1 . .
H H3 0.2916 0.2765 0.3078 0.027 Uiso calc R 1 1 . .
C C4 0.2045(4) 0.4396(8) 0.2922(3) 0.0292(16) Uani d . 1 1 . .
H H4 0.1838 0.4223 0.3253 0.035 Uiso calc R 1 1 . .
C C5 0.1711(4) 0.5518(7) 0.2539(3) 0.0281(16) Uani d . 1 1 . .
H H5 0.1283 0.6128 0.2608 0.034 Uiso calc R 1 1 . .
C C6 0.2015(4) 0.5727(6) 0.2057(2) 0.0184(13) Uani d . 1 1 . .
C C7 0.1659(4) 0.6849(6) 0.1585(2) 0.0170(13) Uani d . 1 1 . .
C C8 0.4686(4) 0.7088(6) 0.1610(2) 0.0124(12) Uani d . 1 1 . .
C C9 0.5084(3) 0.6070(5) 0.1267(2) 0.0119(12) Uani d . 1 1 . .
C C10 0.5932(4) 0.6158(6) 0.1249(2) 0.0169(12) Uani d . 1 1 . .
H H10 0.6311 0.6876 0.1464 0.020 Uiso calc R 1 1 . .
C C11 0.6218(4) 0.5190(6) 0.0915(2) 0.0182(13) Uani d . 1 1 . .
H H11 0.6800 0.5233 0.0896 0.022 Uiso calc R 1 1 . .
C C12 0.5646(4) 0.4142(6) 0.0603(2) 0.0165(12) Uani d . 1 1 . .
H H12 0.5832 0.3458 0.0372 0.020 Uiso calc R 1 1 . .
C C13 0.4797(3) 0.4130(5) 0.0640(2) 0.0116(12) Uani d . 1 1 . .
C C14 0.4114(4) 0.3098(6) 0.0316(2) 0.0134(12) Uani d . 1 1 . .
C C15 0.2437(4) 0.7017(6) -0.0285(3) 0.0172(13) Uani d . 1 1 . .
C C16 0.1646(4) 0.6081(6) -0.0416(2) 0.0147(12) Uani d . 1 1 . .
C C17 0.0927(4) 0.6196(6) -0.0923(2) 0.0192(13) Uani d . 1 1 . .
H H17 0.0898 0.6920 -0.1207 0.023 Uiso calc R 1 1 . .
C C18 0.0254(4) 0.5236(7) -0.1002(3) 0.0258(15) Uani d . 1 1 . .
H H18 -0.0243 0.5285 -0.1346 0.031 Uiso calc R 1 1 . .
C C19 0.0312(4) 0.4197(6) -0.0574(3) 0.0207(14) Uani d . 1 1 . .
H H19 -0.0142 0.3524 -0.0622 0.025 Uiso calc R 1 1 . .
C C20 0.1038(3) 0.4157(6) -0.0079(2) 0.0137(12) Uani d . 1 1 . .
C C21 0.1156(4) 0.3100(6) 0.0415(2) 0.0149(12) Uani d . 1 1 . .
O O19 0.2379(3) 0.0820(5) 0.9928(2) 0.0386(12) Uani d D 1 1 . .
H H19A 0.211(4) 0.121(6) 0.9594(17) 0.046 Uiso d D 1 1 . .
H H19B 0.282(3) 0.132(6) 1.011(2) 0.046 Uiso d D 1 1 . .
O O20 0.2972(3) 0.9062(5) 0.3187(2) 0.0351(12) Uani d D 1 1 . .
H H20A 0.314(4) 0.890(7) 0.2883(16) 0.042 Uiso d D 1 1 . .
H H20B 0.253(3) 0.960(6) 0.309(2) 0.042 Uiso d D 1 1 . .
O O21 0.1986(3) 0.0862(5) 0.15634(18) 0.0290(11) Uani d D 1 1 . .
H H21A 0.196(4) 0.152(4) 0.1311(18) 0.035 Uiso d D 1 1 . .
H H21B 0.176(4) 0.011(3) 0.139(2) 0.035 Uiso d D 1 1 . .
O O22 0.1015(10) 0.9136(14) 0.8459(6) 0.049(4) Uani d P 0.50 1 A 1
O O23 0.1373(5) 0.9971(10) 0.2459(3) 0.030(2) Uani d P 0.50 1 B 1
O O22' 0.1367(9) 0.9633(14) 0.8406(7) 0.049(4) Uani d P 0.50 1 C 2
O O23' 0.0826(8) 1.1594(14) 0.2299(5) 0.066(4) Uani d P 0.50 1 D 2
O O24 0.8088(12) 0.744(2) 0.1251(9) 0.039(5) Uani d PU 0.25 1 . .

loop_
_atom_site_aniso_label
_atom_site_aniso_U_11
_atom_site_aniso_U_22
_atom_site_aniso_U_33
_atom_site_aniso_U_12
_atom_site_aniso_U_13
_atom_site_aniso_U_23
Eu1 0.00769(14) 0.00855(14) 0.01199(14) -0.00043(12) 0.00250(10) -0.00100(12)
Ca1 0.0110(7) 0.0095(7) 0.0141(7) 0.0012(7) 0.0049(6) -0.0014(7)
Ca2 0.0153(8) 0.0103(8) 0.0120(7) 0.000 -0.0018(6) 0.000
Ca3 0.0147(8) 0.0103(8) 0.0264(9) -0.0014(7) -0.0059(7) -0.0002(7)
O1 0.015(2) 0.014(2) 0.016(2) 0.0042(16) 0.0041(16) -0.0006(16)
O2 0.021(2) 0.014(2) 0.015(2) 0.0040(17) -0.0005(17) 0.0014(17)
O3 0.014(2) 0.018(2) 0.020(2) 0.0036(17) 0.0044(17) -0.0012(17)
O4 0.023(2) 0.036(3) 0.025(2) 0.016(2) 0.0068(19) -0.003(2)
O5 0.009(2) 0.014(2) 0.021(2) -0.0012(16) 0.0038(16) -0.0036(16)
O6 0.010(2) 0.013(2) 0.022(2) -0.0035(16) 0.0008(16) -0.0036(17)
O7 0.012(2) 0.013(2) 0.018(2) -0.0009(16) 0.0071(16) -0.0035(16)
O8 0.023(2) 0.013(2) 0.017(2) 0.0045(17) 0.0090(17) -0.0017(16)
O9 0.014(2) 0.016(2) 0.018(2) 0.0002(17) 0.0050(17) 0.0032(16)
O10 0.021(2) 0.026(2) 0.027(2) 0.0012(19) 0.0096(19) 0.0131(19)
O11 0.010(2) 0.015(2) 0.020(2) -0.0034(16) 0.0012(17) -0.0025(16)
O12 0.015(2) 0.013(2) 0.032(2) -0.0064(17) 0.0043(18) -0.0052(17)
O13 0.015(2) 0.021(2) 0.018(2) -0.0004(18) 0.0024(17) 0.0034(17)
O14 0.033(3) 0.018(2) 0.019(2) -0.0128(19) 0.014(2) -0.0057(17)
O15 0.019(2) 0.013(2) 0.023(2) 0.0057(18) -0.0025(18) -0.0045(17)
O16 0.019(2) 0.010(2) 0.020(2) 0.0020(18) 0.0057(18) -0.0018(17)
O17 0.015(2) 0.016(2) 0.061(3) 0.0024(18) 0.007(2) 0.014(2)
O18 0.042(3) 0.028(3) 0.046(3) 0.007(2) 0.012(3) 0.005(2)
N1 0.010(2) 0.013(2) 0.014(2) -0.001(2) 0.0023(18) -0.005(2)
N2 0.012(2) 0.006(2) 0.014(2) -0.001(2) 0.0042(18) 0.0029(19)
N3 0.011(2) 0.013(2) 0.017(2) 0.000(2) 0.0055(18) -0.004(2)
C1 0.017(3) 0.012(3) 0.011(3) -0.008(2) 0.001(2) -0.003(2)
C2 0.011(3) 0.018(3) 0.015(3) -0.003(2) -0.002(2) -0.006(2)
C3 0.019(3) 0.034(4) 0.014(3) -0.003(3) 0.003(3) 0.003(3)
C4 0.017(3) 0.052(4) 0.019(3) 0.004(3) 0.008(3) 0.005(3)
C5 0.016(3) 0.052(4) 0.019(3) 0.001(3) 0.009(3) -0.010(3)
C6 0.009(3) 0.023(3) 0.019(3) -0.001(2) -0.003(2) -0.007(2)
C7 0.010(3) 0.022(3) 0.017(3) 0.001(3) 0.001(2) -0.007(2)
C8 0.014(3) 0.010(3) 0.011(3) 0.000(2) 0.001(2) 0.002(2)
C9 0.010(3) 0.009(3) 0.016(3) 0.002(2) 0.002(2) 0.005(2)
C10 0.013(3) 0.018(3) 0.020(3) -0.001(2) 0.004(2) 0.005(2)
C11 0.012(3) 0.020(3) 0.022(3) 0.005(2) 0.005(2) 0.008(2)
C12 0.015(3) 0.015(3) 0.021(3) 0.004(2) 0.009(2) 0.003(2)
C13 0.012(3) 0.008(3) 0.015(3) 0.004(2) 0.005(2) 0.006(2)
C14 0.017(3) 0.010(3) 0.013(3) 0.002(2) 0.006(2) 0.005(2)
C15 0.020(3) 0.012(3) 0.023(3) 0.007(2) 0.010(3) 0.001(2)
C16 0.015(3) 0.014(3) 0.019(3) 0.006(2) 0.012(2) 0.001(2)
C17 0.015(3) 0.025(3) 0.020(3) 0.004(3) 0.008(3) 0.003(3)
C18 0.014(3) 0.039(4) 0.020(3) 0.007(3) -0.002(2) -0.002(3)
C19 0.013(3) 0.018(3) 0.025(3) 0.000(3) -0.002(3) -0.009(3)
C20 0.011(3) 0.013(3) 0.019(3) 0.000(2) 0.006(2) -0.006(2)
C21 0.013(3) 0.010(3) 0.023(3) 0.000(2) 0.008(3) -0.004(2)
O19 0.032(3) 0.038(3) 0.048(3) -0.013(2) 0.014(2) -0.013(2)
O20 0.038(3) 0.035(3) 0.031(3) 0.010(2) 0.008(2) -0.011(2)
O21 0.029(3) 0.016(2) 0.031(3) -0.002(2) -0.007(2) 0.0055(19)
O22 0.070(11) 0.046(9) 0.048(7) 0.012(7) 0.041(7) 0.017(6)
O23 0.023(5) 0.048(6) 0.017(4) -0.007(5) 0.003(4) -0.005(4)
O22' 0.040(8) 0.041(8) 0.071(9) -0.001(6) 0.025(6) 0.026(6)
O23' 0.068(8) 0.085(10) 0.045(7) -0.036(7) 0.018(6) -0.015(6)
O24 0.034(6) 0.040(6) 0.043(6) 0.003(5) 0.013(5) 0.003(5)

loop_
_atom_type_symbol
_atom_type_description
_atom_type_scat_dispersion_real
_atom_type_scat_dispersion_imag
_atom_type_scat_source
C C 0.0033 0.0016 'International Tables Vol C Tables 4.2.6.8 and 6.1.1.4'
H H 0.0000 0.0000 'International Tables Vol C Tables 4.2.6.8 and 6.1.1.4'
N N 0.0061 0.0033 'International Tables Vol C Tables 4.2.6.8 and 6.1.1.4'
O O 0.0106 0.0060 'International Tables Vol C Tables 4.2.6.8 and 6.1.1.4'
Ca Ca 0.2262 0.3064 'International Tables Vol C Tables 4.2.6.8 and 6.1.1.4'
Eu Eu -0.1578 3.6682 'International Tables Vol C Tables 4.2.6.8 and 6.1.1.4'

loop_
_geom_angle_atom_site_label_1
_geom_angle_atom_site_label_2
_geom_angle_atom_site_label_3
_geom_angle_site_symmetry_1
_geom_angle_site_symmetry_3
_geom_angle
O5 Eu1 O7 . . 127.97(12)
O5 Eu1 O1 . . 91.03(12)
O7 Eu1 O1 . . 75.97(12)
O5 Eu1 O3 . . 76.07(12)
O7 Eu1 O3 . . 149.31(12)
O1 Eu1 O3 . . 127.54(13)
O5 Eu1 O11 . . 148.83(13)
O7 Eu1 O11 . . 77.98(12)
O1 Eu1 O11 . . 78.07(12)
O3 Eu1 O11 . . 87.52(13)
O5 Eu1 O9 . . 77.22(12)
O7 Eu1 O9 . . 87.93(12)
O1 Eu1 O9 . . 148.04(13)
O3 Eu1 O9 . . 78.80(13)
O11 Eu1 O9 . . 125.83(12)
O5 Eu1 N2 . . 63.91(13)
O7 Eu1 N2 . . 64.10(13)
O1 Eu1 N2 . . 72.89(13)
O3 Eu1 N2 . . 135.96(13)
O11 Eu1 N2 . . 136.48(13)
O9 Eu1 N2 . . 75.26(13)
O5 Eu1 N1 . . 77.31(13)
O7 Eu1 N1 . . 133.20(13)
O1 Eu1 N1 . . 63.64(13)
O3 Eu1 N1 . . 63.93(13)
O11 Eu1 N1 . . 71.66(13)
O9 Eu1 N1 . . 138.80(13)
N2 Eu1 N1 . . 120.06(13)
O5 Eu1 N3 . . 133.78(14)
O7 Eu1 N3 . . 74.84(13)
O1 Eu1 N3 . . 135.19(13)
O3 Eu1 N3 . . 74.49(13)
O11 Eu1 N3 . . 63.13(13)
O9 Eu1 N3 . . 62.70(13)
N2 Eu1 N3 . . 121.28(13)
N1 Eu1 N3 . . 118.61(14)
O8 Ca1 O8 3_655 . 179.999(2)
O8 Ca1 O14 3_655 3_655 86.94(14)
O8 Ca1 O14 . 3_655 93.06(14)
O8 Ca1 O14 3_655 . 93.07(14)
O8 Ca1 O14 . . 86.93(14)
O14 Ca1 O14 3_655 . 180.0
O8 Ca1 O13 3_655 3_655 88.30(14)
O8 Ca1 O13 . 3_655 91.70(14)
O14 Ca1 O13 3_655 3_655 92.24(14)
O14 Ca1 O13 . 3_655 87.76(14)
O8 Ca1 O13 3_655 . 91.70(14)
O8 Ca1 O13 . . 88.30(14)
O14 Ca1 O13 3_655 . 87.76(14)
O14 Ca1 O13 . . 92.24(14)
O13 Ca1 O13 3_655 . 180.0
O8 Ca1 H13A 3_655 . 92.6(12)
O8 Ca1 H13A . . 87.4(12)
O14 Ca1 H13A 3_655 . 70.1(6)
O14 Ca1 H13A . . 109.9(6)
O13 Ca1 H13A 3_655 . 162.2(6)
O13 Ca1 H13A . . 17.8(6)
O8 Ca1 H14A 3_655 . 103.8(11)
O8 Ca1 H14A . . 76.2(11)
O14 Ca1 H14A 3_655 . 162.7(6)
O14 Ca1 H14A . . 17.3(6)
O13 Ca1 H14A 3_655 . 101.5(10)
O13 Ca1 H14A . . 78.5(10)
H13A Ca1 H14A . . 95.5(12)
O6 Ca2 O6 2_655 . 78.34(19)
O6 Ca2 O2 2_655 1_565 113.44(13)
O6 Ca2 O2 . 1_565 141.21(12)
O6 Ca2 O2 2_655 2_665 141.21(12)
O6 Ca2 O2 . 2_665 113.44(13)
O2 Ca2 O2 1_565 2_665 81.20(19)
O6 Ca2 O15 2_655 2_655 78.83(13)
O6 Ca2 O15 . 2_655 72.14(13)
O2 Ca2 O15 1_565 2_655 144.61(14)
O2 Ca2 O15 2_665 2_655 71.03(13)
O6 Ca2 O15 2_655 . 72.14(13)
O6 Ca2 O15 . . 78.83(13)
O2 Ca2 O15 1_565 . 71.03(13)
O2 Ca2 O15 2_665 . 144.61(14)
O15 Ca2 O15 2_655 . 142.3(2)
O6 Ca2 O16 2_655 2_655 74.59(13)
O6 Ca2 O16 . 2_655 145.52(14)
O2 Ca2 O16 1_565 2_655 70.74(13)
O2 Ca2 O16 2_665 2_655 77.45(14)
O15 Ca2 O16 2_655 2_655 81.92(14)
O15 Ca2 O16 . 2_655 111.92(14)
O6 Ca2 O16 2_655 . 145.52(14)
O6 Ca2 O16 . . 74.59(13)
O2 Ca2 O16 1_565 . 77.45(14)
O2 Ca2 O16 2_665 . 70.74(13)
O15 Ca2 O16 2_655 . 111.91(14)
O15 Ca2 O16 . . 81.92(14)
O16 Ca2 O16 2_655 . 137.8(2)
O6 Ca2 H15B 2_655 . 71.4(11)
O6 Ca2 H15B . . 61.0(6)
O2 Ca2 H15B 1_565 . 86.9(6)
O2 Ca2 H15B 2_665 . 147.2(11)
O15 Ca2 H15B 2_655 . 128.1(6)
O15 Ca2 H15B . . 17.9(6)
O16 Ca2 H15B 2_655 . 126.9(9)
O16 Ca2 H15B . . 76.9(12)
O12 Ca3 O12 . 3 180.00(9)
O12 Ca3 O17 . 3 93.91(15)
O12 Ca3 O17 3 3 86.09(15)
O12 Ca3 O17 . . 86.09(15)
O12 Ca3 O17 3 . 93.91(15)
O17 Ca3 O17 3 . 180.0(3)
O12 Ca3 O18 . . 90.53(16)
O12 Ca3 O18 3 . 89.48(16)
O17 Ca3 O18 3 . 95.84(18)
O17 Ca3 O18 . . 84.16(18)
O12 Ca3 O18 . 3 89.47(16)
O12 Ca3 O18 3 3 90.53(16)
O17 Ca3 O18 3 3 84.16(18)
O17 Ca3 O18 . 3 95.84(18)
O18 Ca3 O18 . 3 180.0
O12 Ca3 H17B . . 72.8(11)
O12 Ca3 H17B 3 . 107.2(11)
O17 Ca3 H17B 3 . 163.3(7)
O17 Ca3 H17B . . 16.7(7)
O18 Ca3 H17B . . 94.3(12)
O18 Ca3 H17B 3 . 85.7(12)
O12 Ca3 H18A . . 95.3(15)
O12 Ca3 H18A 3 . 84.7(15)
O17 Ca3 H18A 3 . 78.7(7)
O17 Ca3 H18A . . 101.3(7)
O18 Ca3 H18A . . 17.5(8)
O18 Ca3 H18A 3 . 162.5(8)
H17B Ca3 H18A . . 111.7(14)
C1 O1 Eu1 . . 125.7(3)
C1 O2 Ca2 . 1_545 137.0(4)
C7 O3 Eu1 . . 125.3(3)
C8 O5 Eu1 . . 125.6(3)
C8 O6 Ca2 . . 137.2(4)
C14 O7 Eu1 . . 124.2(3)
C14 O8 Ca1 . . 153.3(3)
C15 O9 Eu1 . . 125.7(4)
C21 O11 Eu1 . . 125.9(3)
C21 O12 Ca3 . . 153.5(4)
Ca1 O13 H13A . . 103(4)
Ca1 O13 H13B . . 127(4)
H13A O13 H13B . . 111(4)
Ca1 O14 H14A . . 109(3)
Ca1 O14 H14B . . 141(3)
H14A O14 H14B . . 111(5)
Ca2 O15 H15A . . 122(4)
Ca2 O15 H15B . . 99(4)
H15A O15 H15B . . 110(5)
Ca2 O16 H16A . . 118(5)
Ca2 O16 H16B . . 103(4)
H16A O16 H16B . . 106(6)
Ca3 O17 H17A . . 137(4)
Ca3 O17 H17B . . 111(4)
H17A O17 H17B . . 111(5)
Ca3 O18 H18A . . 107(4)
Ca3 O18 H18B . . 131(5)
H18A O18 H18B . . 112(6)
C6 N1 C2 . . 119.0(5)
C6 N1 Eu1 . . 120.3(4)
C2 N1 Eu1 . . 120.0(4)
C9 N2 C13 . . 119.5(5)
C9 N2 Eu1 . . 120.8(3)
C13 N2 Eu1 . . 119.7(3)
C20 N3 C16 . . 119.0(5)
C20 N3 Eu1 . . 120.1(3)
C16 N3 Eu1 . . 120.8(3)
O2 C1 O1 . . 125.8(5)
O2 C1 C2 . . 118.6(5)
O1 C1 C2 . . 115.5(5)
N1 C2 C3 . . 122.4(5)
N1 C2 C1 . . 114.5(5)
C3 C2 C1 . . 123.0(5)
C4 C3 C2 . . 118.0(6)
C4 C3 H3 . . 121.0
C2 C3 H3 . . 121.0
C3 C4 C5 . . 119.9(6)
C3 C4 H4 . . 120.0
C5 C4 H4 . . 120.0
C6 C5 C4 . . 118.6(6)
C6 C5 H5 . . 120.7
C4 C5 H5 . . 120.7
N1 C6 C5 . . 122.0(6)
N1 C6 C7 . . 114.2(5)
C5 C6 C7 . . 123.6(5)
O4 C7 O3 . . 126.0(5)
O4 C7 C6 . . 118.2(5)
O3 C7 C6 . . 115.8(5)
O6 C8 O5 . . 126.2(5)
O6 C8 C9 . . 117.9(5)
O5 C8 C9 . . 115.9(5)
N2 C9 C10 . . 122.3(5)
N2 C9 C8 . . 113.8(5)
C10 C9 C8 . . 123.9(5)
C11 C10 C9 . . 118.8(5)
C11 C10 H10 . . 120.6
C9 C10 H10 . . 120.6
C10 C11 C12 . . 119.5(5)
C10 C11 H11 . . 120.3
C12 C11 H11 . . 120.3
C13 C12 C11 . . 118.2(5)
C13 C12 H12 . . 120.9
C11 C12 H12 . . 120.9
N2 C13 C12 . . 121.6(5)
N2 C13 C14 . . 114.7(5)
C12 C13 C14 . . 123.7(5)
O8 C14 O7 . . 124.7(5)
O8 C14 C13 . . 118.5(5)
O7 C14 C13 . . 116.8(5)
O10 C15 O9 . . 125.4(5)
O10 C15 C16 . . 118.1(5)
O9 C15 C16 . . 116.5(5)
N3 C16 C17 . . 121.9(5)
N3 C16 C15 . . 114.0(5)
C17 C16 C15 . . 124.1(5)
C18 C17 C16 . . 118.5(6)
C18 C17 H17 . . 120.7
C16 C17 H17 . . 120.7
C17 C18 C19 . . 119.3(5)
C17 C18 H18 . . 120.3
C19 C18 H18 . . 120.3
C20 C19 C18 . . 119.1(6)
C20 C19 H19 . . 120.5
C18 C19 H19 . . 120.5
N3 C20 C19 . . 122.1(5)
N3 C20 C21 . . 114.6(5)
C19 C20 C21 . . 123.3(5)
O12 C21 O11 . . 125.4(5)
O12 C21 C20 . . 118.5(5)
O11 C21 C20 . . 116.1(5)
H19A O19 H19B . . 109(5)
H20A O20 H20B . . 110(5)
H21A O21 H21B . . 111(4)

loop_
_geom_bond_atom_site_label_1
_geom_bond_atom_site_label_2
_geom_bond_site_symmetry_2
_geom_bond_distance
Eu1 O5 . 2.423(4)
Eu1 O7 . 2.434(4)
Eu1 O1 . 2.435(4)
Eu1 O3 . 2.441(4)
Eu1 O11 . 2.447(4)
Eu1 O9 . 2.481(4)
Eu1 N2 . 2.520(4)
Eu1 N1 . 2.521(4)
Eu1 N3 . 2.557(4)
Ca1 O8 3_655 2.270(4)
Ca1 O8 . 2.270(4)
Ca1 O14 3_655 2.305(4)
Ca1 O14 . 2.305(4)
Ca1 O13 3_655 2.383(4)
Ca1 O13 . 2.383(4)
Ca1 H13A . 2.70(5)
Ca1 H14A . 2.70(4)
Ca2 O6 2_655 2.415(4)
Ca2 O6 . 2.415(4)
Ca2 O2 1_565 2.451(4)
Ca2 O2 2_665 2.451(4)
Ca2 O15 2_655 2.466(4)
Ca2 O15 . 2.466(4)
Ca2 O16 2_655 2.493(4)
Ca2 O16 . 2.493(4)
Ca2 H15B . 2.74(5)
Ca3 O12 . 2.292(4)
Ca3 O12 3 2.292(4)
Ca3 O17 3 2.332(4)
Ca3 O17 . 2.332(4)
Ca3 O18 . 2.334(5)
Ca3 O18 3 2.334(5)
Ca3 H17B . 2.76(4)
Ca3 H18A . 2.70(5)
O1 C1 . 1.276(6)
O2 C1 . 1.243(6)
O2 Ca2 1_545 2.451(4)
O3 C7 . 1.274(7)
O4 C7 . 1.243(7)
O5 C8 . 1.277(6)
O6 C8 . 1.244(6)
O7 C14 . 1.267(6)
O8 C14 . 1.257(6)
O9 C15 . 1.266(7)
O10 C15 . 1.254(7)
O11 C21 . 1.274(6)
O12 C21 . 1.247(7)
O13 H13A . 0.850(10)
O13 H13B . 0.850(10)
O14 H14A . 0.850(10)
O14 H14B . 0.850(10)
O15 H15A . 0.850(10)
O15 H15B . 0.850(10)
O16 H16A . 0.78(6)
O16 H16B . 0.84(6)
O17 H17A . 0.850(10)
O17 H17B . 0.850(10)
O18 H18A . 0.850(10)
O18 H18B . 0.850(10)
N1 C6 . 1.345(7)
N1 C2 . 1.347(7)
N2 C9 . 1.338(7)
N2 C13 . 1.340(7)
N3 C20 . 1.339(7)
N3 C16 . 1.353(7)
C1 C2 . 1.501(8)
C2 C3 . 1.387(8)
C3 C4 . 1.383(9)
C3 H3 . 0.9500
C4 C5 . 1.391(9)
C4 H4 . 0.9500
C5 C6 . 1.379(8)
C5 H5 . 0.9500
C6 C7 . 1.519(8)
C8 C9 . 1.519(7)
C9 C10 . 1.378(8)
C10 C11 . 1.375(8)
C10 H10 . 0.9500
C11 C12 . 1.400(8)
C11 H11 . 0.9500
C12 C13 . 1.392(8)
C12 H12 . 0.9500
C13 C14 . 1.495(8)
C15 C16 . 1.502(8)
C16 C17 . 1.390(8)
C17 C18 . 1.381(8)
C17 H17 . 0.9500
C18 C19 . 1.392(9)
C18 H18 . 0.9500
C19 C20 . 1.375(8)
C19 H19 . 0.9500
C20 C21 . 1.501(8)
O19 H19A . 0.860(10)
O19 H19B . 0.850(10)
O20 H20A . 0.850(10)
O20 H20B . 0.850(10)
O21 H21A . 0.850(10)
O21 H21B . 0.850(10)

loop_
_geom_hbond_atom_site_label_D
_geom_hbond_atom_site_label_H
_geom_hbond_atom_site_label_A
_geom_hbond_site_symmetry_A
_geom_hbond_distance_DH
_geom_hbond_distance_HA
_geom_hbond_distance_DA
_geom_hbond_angle_DHA
O13 H13A O10 3_665 0.850(10) 1.97(2) 2.796(6) 163(5)
O13 H13B O20 2_645 0.850(10) 1.850(10) 2.696(6) 175(6)
O14 H14A O16 1_545 0.850(10) 1.96(2) 2.774(6) 160(5)
O14 H14B O9 1_545 0.850(10) 1.91(2) 2.723(5) 160(5)
O15 H15A O21 1_565 0.850(10) 1.990(10) 2.839(6) 172(6)
O15 H15B O5 . 0.850(10) 1.900(10) 2.734(5) 165(5)
O16 H16A O13 1_565 0.78(6) 2.38(7) 3.079(6) 150(6)
O16 H16B O1 1_565 0.84(6) 1.88(7) 2.704(6) 169(6)
O17 H17A O3 1_545 0.850(10) 1.910(10) 2.745(6) 167(5)
O17 H17B O19 1_554 0.850(10) 1.93(3) 2.722(7) 155(6)
O18 H18A O22' 3_566 0.850(10) 2.37(6) 2.990(15) 130(6)
O18 H18A O22 3_566 0.850(10) 2.16(7) 2.657(14) 117(6)
O18 H18B O4 1_545 0.850(10) 1.98(2) 2.772(6) 155(5)
O19 H19A O24 3_666 0.860(10) 2.31(3) 3.12(2) 159(6)
O19 H19B O7 1_556 0.850(10) 2.07(4) 2.828(6) 148(6)
O20 H20A O15 . 0.850(10) 2.04(2) 2.862(6) 161(6)
O20 H20B O23 . 0.850(10) 2.03(4) 2.758(10) 143(6)
O20 H20B O22' 4_575 0.850(10) 2.32(4) 3.042(13) 143(5)
O21 H21A O11 . 0.850(10) 1.94(2) 2.774(6) 167(6)
O21 H21B O17 . 0.850(10) 2.42(4) 3.113(7) 138(5)

loop_
_geom_torsion_atom_site_label_1
_geom_torsion_atom_site_label_2
_geom_torsion_atom_site_label_3
_geom_torsion_atom_site_label_4
_geom_torsion_site_symmetry_1
_geom_torsion
O5 Eu1 O1 C1 . 78.5(4)
O7 Eu1 O1 C1 . -152.5(4)
O3 Eu1 O1 C1 . 5.4(5)
O11 Eu1 O1 C1 . -72.0(4)
O9 Eu1 O1 C1 . 145.6(4)
N2 Eu1 O1 C1 . 140.8(4)
N1 Eu1 O1 C1 . 3.2(4)
N3 Eu1 O1 C1 . -101.8(4)
O5 Eu1 O3 C7 . -84.6(4)
O7 Eu1 O3 C7 . 129.9(4)
O1 Eu1 O3 C7 . -4.2(5)
O11 Eu1 O3 C7 . 68.7(4)
O9 Eu1 O3 C7 . -164.0(4)
N2 Eu1 O3 C7 . -109.3(4)
N1 Eu1 O3 C7 . -2.1(4)
N3 Eu1 O3 C7 . 131.4(4)
O7 Eu1 O5 C8 . -0.5(5)
O1 Eu1 O5 C8 . 72.5(4)
O3 Eu1 O5 C8 . -159.0(4)
O11 Eu1 O5 C8 . 140.8(4)
O9 Eu1 O5 C8 . -77.5(4)
N2 Eu1 O5 C8 . 2.1(4)
N1 Eu1 O5 C8 . 135.1(4)
N3 Eu1 O5 C8 . -107.2(4)
O6 Ca2 O6 C8 2_655 66.7(5)
O2 Ca2 O6 C8 1_565 -46.3(6)
O2 Ca2 O6 C8 2_665 -152.2(5)
O15 Ca2 O6 C8 2_655 148.6(5)
O15 Ca2 O6 C8 . -7.1(5)
O16 Ca2 O6 C8 2_655 105.5(5)
O16 Ca2 O6 C8 . -91.7(5)
O5 Eu1 O7 C14 . 9.2(4)
O1 Eu1 O7 C14 . -71.0(4)
O3 Eu1 O7 C14 . 145.0(4)
O11 Eu1 O7 C14 . -151.5(4)
O9 Eu1 O7 C14 . 81.2(4)
N2 Eu1 O7 C14 . 6.6(4)
N1 Eu1 O7 C14 . -101.4(4)
N3 Eu1 O7 C14 . 143.4(4)
O14 Ca1 O8 C14 3_655 -123.5(8)
O14 Ca1 O8 C14 . 56.5(8)
O13 Ca1 O8 C14 3_655 144.1(8)
O13 Ca1 O8 C14 . -35.9(8)
O5 Eu1 O9 C15 . -157.9(4)
O7 Eu1 O9 C15 . 72.4(4)
O1 Eu1 O9 C15 . 131.3(4)
O3 Eu1 O9 C15 . -79.8(4)
O11 Eu1 O9 C15 . -1.2(5)
N2 Eu1 O9 C15 . 136.1(4)
N1 Eu1 O9 C15 . -104.8(4)
N3 Eu1 O9 C15 . -1.6(4)
O5 Eu1 O11 C21 . 133.3(4)
O7 Eu1 O11 C21 . -77.0(4)
O1 Eu1 O11 C21 . -155.0(4)
O3 Eu1 O11 C21 . 75.8(4)
O9 Eu1 O11 C21 . 1.5(5)
N2 Eu1 O11 C21 . -106.3(4)
N1 Eu1 O11 C21 . 139.1(4)
N3 Eu1 O11 C21 . 1.9(4)
O17 Ca3 O12 C21 3 -129.5(8)
O17 Ca3 O12 C21 . 50.5(8)
O18 Ca3 O12 C21 . 134.6(8)
O18 Ca3 O12 C21 3 -45.4(8)
O5 Eu1 N1 C6 . 85.5(4)
O7 Eu1 N1 C6 . -143.7(4)
O1 Eu1 N1 C6 . -176.9(4)
O3 Eu1 N1 C6 . 4.9(4)
O11 Eu1 N1 C6 . -91.5(4)
O9 Eu1 N1 C6 . 32.4(5)
N2 Eu1 N1 C6 . 134.8(4)
N3 Eu1 N1 C6 . -47.8(4)
O5 Eu1 N1 C2 . -103.9(4)
O7 Eu1 N1 C2 . 26.9(5)
O1 Eu1 N1 C2 . -6.3(4)
O3 Eu1 N1 C2 . 175.6(4)
O11 Eu1 N1 C2 . 79.2(4)
O9 Eu1 N1 C2 . -156.9(3)
N2 Eu1 N1 C2 . -54.5(4)
N3 Eu1 N1 C2 . 122.9(4)
O5 Eu1 N2 C9 . -1.6(3)
O7 Eu1 N2 C9 . 176.1(4)
O1 Eu1 N2 C9 . -101.5(4)
O3 Eu1 N2 C9 . 25.3(4)
O11 Eu1 N2 C9 . -151.8(3)
O9 Eu1 N2 C9 . 81.1(4)
N1 Eu1 N2 C9 . -57.2(4)
N3 Eu1 N2 C9 . 125.5(4)
O5 Eu1 N2 C13 . 179.9(4)
O7 Eu1 N2 C13 . -2.4(3)
O1 Eu1 N2 C13 . 80.0(4)
O3 Eu1 N2 C13 . -153.2(3)
O11 Eu1 N2 C13 . 29.7(4)
O9 Eu1 N2 C13 . -97.3(4)
N1 Eu1 N2 C13 . 124.4(4)
N3 Eu1 N2 C13 . -53.0(4)
O5 Eu1 N3 C20 . -146.2(4)
O7 Eu1 N3 C20 . 85.3(4)
O1 Eu1 N3 C20 . 34.3(5)
O3 Eu1 N3 C20 . -93.9(4)
O11 Eu1 N3 C20 . 1.3(4)
O9 Eu1 N3 C20 . -179.1(4)
N2 Eu1 N3 C20 . 131.3(4)
N1 Eu1 N3 C20 . -46.0(4)
O5 Eu1 N3 C16 . 30.0(5)
O7 Eu1 N3 C16 . -98.5(4)
O1 Eu1 N3 C16 . -149.5(4)
O3 Eu1 N3 C16 . 82.3(4)
O11 Eu1 N3 C16 . 177.5(4)
O9 Eu1 N3 C16 . -2.9(4)
N2 Eu1 N3 C16 . -52.5(4)
N1 Eu1 N3 C16 . 130.2(4)
Ca2 O2 C1 O1 1_545 -8.5(9)
Ca2 O2 C1 C2 1_545 170.7(3)
Eu1 O1 C1 O2 . 179.0(4)
Eu1 O1 C1 C2 . -0.2(6)
C6 N1 C2 C3 . 2.3(8)
Eu1 N1 C2 C3 . -168.5(4)
C6 N1 C2 C1 . 179.4(5)
Eu1 N1 C2 C1 . 8.6(6)
O2 C1 C2 N1 . 175.2(5)
O1 C1 C2 N1 . -5.5(7)
O2 C1 C2 C3 . -7.8(8)
O1 C1 C2 C3 . 171.5(5)
N1 C2 C3 C4 . -1.5(9)
C1 C2 C3 C4 . -178.3(5)
C2 C3 C4 C5 . -0.2(9)
C3 C4 C5 C6 . 1.1(10)
C2 N1 C6 C5 . -1.3(8)
Eu1 N1 C6 C5 . 169.5(4)
C2 N1 C6 C7 . -177.7(5)
Eu1 N1 C6 C7 . -7.0(6)
C4 C5 C6 N1 . -0.4(9)
C4 C5 C6 C7 . 175.7(6)
Eu1 O3 C7 O4 . -179.7(4)
Eu1 O3 C7 C6 . -0.5(7)
N1 C6 C7 O4 . -175.9(5)
C5 C6 C7 O4 . 7.8(9)
N1 C6 C7 O3 . 4.9(7)
C5 C6 C7 O3 . -171.4(5)
Ca2 O6 C8 O5 . -0.2(9)
Ca2 O6 C8 C9 . 178.4(3)
Eu1 O5 C8 O6 . 176.3(4)
Eu1 O5 C8 C9 . -2.3(6)
C13 N2 C9 C10 . 1.6(8)
Eu1 N2 C9 C10 . -176.9(4)
C13 N2 C9 C8 . 179.7(4)
Eu1 N2 C9 C8 . 1.2(6)
O6 C8 C9 N2 . -178.1(4)
O5 C8 C9 N2 . 0.6(7)
O6 C8 C9 C10 . -0.1(8)
O5 C8 C9 C10 . 178.7(5)
N2 C9 C10 C11 . -1.0(8)
C8 C9 C10 C11 . -178.9(5)
C9 C10 C11 C12 . -0.1(8)
C10 C11 C12 C13 . 0.6(8)
C9 N2 C13 C12 . -1.0(7)
Eu1 N2 C13 C12 . 177.5(4)
C9 N2 C13 C14 . -179.4(4)
Eu1 N2 C13 C14 . -0.9(6)
C11 C12 C13 N2 . 0.0(8)
C11 C12 C13 C14 . 178.2(5)
Ca1 O8 C14 O7 . -107.4(8)
Ca1 O8 C14 C13 . 73.3(9)
Eu1 O7 C14 O8 . 171.1(4)
Eu1 O7 C14 C13 . -9.5(6)
N2 C13 C14 O8 . -174.2(5)
C12 C13 C14 O8 . 7.5(8)
N2 C13 C14 O7 . 6.5(7)
C12 C13 C14 O7 . -171.9(5)
Eu1 O9 C15 O10 . -173.7(4)
Eu1 O9 C15 C16 . 5.3(7)
C20 N3 C16 C17 . 2.0(8)
Eu1 N3 C16 C17 . -174.3(4)
C20 N3 C16 C15 . -177.5(5)
Eu1 N3 C16 C15 . 6.3(6)
O10 C15 C16 N3 . 171.7(5)
O9 C15 C16 N3 . -7.4(7)
O10 C15 C16 C17 . -7.7(8)
O9 C15 C16 C17 . 173.2(5)
N3 C16 C17 C18 . -1.8(9)
C15 C16 C17 C18 . 177.6(5)
C16 C17 C18 C19 . 0.6(9)
C17 C18 C19 C20 . 0.4(9)
C16 N3 C20 C19 . -1.0(8)
Eu1 N3 C20 C19 . 175.3(4)
C16 N3 C20 C21 . -180.0(5)
Eu1 N3 C20 C21 . -3.7(6)
C18 C19 C20 N3 . -0.2(9)
C18 C19 C20 C21 . 178.7(5)
Ca3 O12 C21 O11 . -98.7(9)
Ca3 O12 C21 C20 . 81.6(9)
Eu1 O11 C21 O12 . 175.9(4)
Eu1 O11 C21 C20 . -4.4(7)
N3 C20 C21 O12 . -175.2(5)
C19 C20 C21 O12 . 5.8(8)
N3 C20 C21 O11 . 5.1(7)
C19 C20 C21 O11 . -173.9(5)
